data_2207844
loop_
_publ_author_name
'Baldovino-Pantale\'on, Oscar'
'Morales-Morales, David'
'Hern\'andez-Ortega, Sim\'on'

_publ_section_title <i>trans</i>-Dichlorobis[<i>N</i>-(3,5-difluorophenyl)isopropylideneamine]palladium(II)
_journal_coeditor_code OB6596
_journal_issue 1
_journal_name_full 'Acta Crystallographica Section E'
_journal_page_first m61
_journal_page_last m63
_journal_paper_doi 10.1107/S1600536805040055
_journal_volume 62
_journal_year 2006
_chemical_formula_iupac '[Pd Cl2 (C9 H9 F2 N)2]'
_chemical_formula_moiety 'C18 H18 Cl2 F4 N2 Pd'
_chemical_formula_sum 'C18 H18 Cl2 F4 N2 Pd'
_chemical_formula_weight 515.64
_chemical_name_systematic
;
trans-Dichlorobis[N-(3,5-difluorophenyl)isopropylideneamine]palladium(II)
;
_space_group_IT_number 2
_symmetry_cell_setting triclinic
_symmetry_space_group_name_Hall '-P 1'
_symmetry_space_group_name_H-M 'P -1'
_atom_sites_solution_hydrogens geom
_atom_sites_solution_primary direct
_atom_sites_solution_secondary difmap
_audit_creation_method SHELXL97
_cell_angle_alpha 113.735(2)
_cell_angle_beta 105.458(2)
_cell_angle_gamma 92.253(2)
_cell_formula_units_Z 1
_cell_length_a 7.7654(7)
_cell_length_b 7.9246(7)
_cell_length_c 9.3977(8)
_cell_measurement_reflns_used 3473
_cell_measurement_temperature 291(2)
_cell_measurement_theta_max 30.68
_cell_measurement_theta_min 2.49
_cell_volume 503.15(8)
_computing_cell_refinement 'SAINT (Bruker, 2001)'
_computing_data_collection 'SMART (Bruker, 2001)'
_computing_data_reduction SAINT
_computing_molecular_graphics 'SHELXTL/PC (Sheldrick, 1997b)'
_computing_publication_material SHELXTL/PC
_computing_structure_refinement 'SHELXL97 (Sheldrick, 1997a)'
_computing_structure_solution 'SHELXS97 (Sheldrick, 1997a)'
_diffrn_ambient_temperature 291(2)
_diffrn_detector_area_resol_mean 0.661
_diffrn_measured_fraction_theta_full 1.000
_diffrn_measured_fraction_theta_max 1.000
_diffrn_measurement_device_type 'Bruker SMART APEX CCD area-detector'
_diffrn_measurement_method \w
_diffrn_radiation_monochromator graphite
_diffrn_radiation_source 'fine-focus sealed tube'
_diffrn_radiation_type MoK\a
_diffrn_radiation_wavelength 0.71073
_diffrn_reflns_av_R_equivalents 0.0293
_diffrn_reflns_av_sigmaI/netI 0.0361
_diffrn_reflns_limit_h_max 9
_diffrn_reflns_limit_h_min -9
_diffrn_reflns_limit_k_max 9
_diffrn_reflns_limit_k_min -9
_diffrn_reflns_limit_l_max 11
_diffrn_reflns_limit_l_min -11
_diffrn_reflns_number 4178
_diffrn_reflns_theta_full 24.99
_diffrn_reflns_theta_max 24.99
_diffrn_reflns_theta_min 2.49
_exptl_absorpt_coefficient_mu 1.228
_exptl_absorpt_correction_T_max 0.9081
_exptl_absorpt_correction_T_min 0.8666
_exptl_absorpt_correction_type analytical
_exptl_absorpt_process_details '(SHELXTL; Sheldrick, 1997b)'
_exptl_crystal_colour Yellow
_exptl_crystal_density_diffrn 1.702
_exptl_crystal_density_method 'not measured'
_exptl_crystal_description Prism
_exptl_crystal_F_000 256
_exptl_crystal_size_max 0.12
_exptl_crystal_size_mid 0.10
_exptl_crystal_size_min 0.08
_refine_diff_density_max 0.502
_refine_diff_density_min -0.247
_refine_ls_extinction_method none
_refine_ls_goodness_of_fit_ref 1.011
_refine_ls_hydrogen_treatment constr
_refine_ls_matrix_type full
_refine_ls_number_parameters 126
_refine_ls_number_reflns 1781
_refine_ls_number_restraints 0
_refine_ls_restrained_S_all 1.011
_refine_ls_R_factor_all 0.0278
_refine_ls_R_factor_gt 0.0268
_refine_ls_shift/su_max 0.004
_refine_ls_shift/su_mean 0.000
_refine_ls_structure_factor_coef Fsqd
_refine_ls_weighting_details 'calc w = 1/[\s^2^(Fo^2^)+(0.0285P)^2^] where P=(Fo^2^+2Fc^2^)/3'
_refine_ls_weighting_scheme calc
_refine_ls_wR_factor_gt 0.0584
_refine_ls_wR_factor_ref 0.0587
_reflns_number_gt 1710
_reflns_number_total 1781
_reflns_threshold_expression I>2\s(I)
_cod_data_source_file ob6596.cif
_cod_data_source_block I
_cod_depositor_comments
;
The following automatic conversions were performed:
'_symmetry_cell_setting' value 'Triclinic' changed to 'triclinic'
according to '/home/saulius/struct/CIF-dictionaries/cif_core.dic'
dictionary named 'cif_core.dic' version 2.4.1 from 2010-06-29.

Automatic conversion script
Id: cif_fix_enum 1527 2010-12-29 10:47:43Z saulius 

The following automatic conversions were performed:

'_symmetry_cell_setting' value 'Triclinic' changed to 'triclinic'
according to /home/saulius/struct/CIF-dictionaries/cif_core.dic
dictionary named 'cif_core.dic' version 2.4.1 from 2010-06-29.

Automatic conversion script
Id: cif_fix_values 1715 2011-07-08 13:25:40Z adriana 
;
_cod_database_code 2207844
_cod_database_fobs_code 2207844

loop_
_symmetry_equiv_pos_as_xyz
'x, y, z'
'-x, -y, -z'

loop_
_atom_site_label
_atom_site_fract_x
_atom_site_fract_y
_atom_site_fract_z
_atom_site_U_iso_or_equiv
_atom_site_adp_type
_atom_site_calc_flag
_atom_site_refinement_flags
_atom_site_occupancy
_atom_site_type_symbol
Pd1 0.5000 0.5000 0.5000 0.04124(12) Uani d S 1 Pd
Cl1 0.27632(10) 0.25261(10) 0.42028(11) 0.0658(2) Uani d . 1 Cl
F1 0.1188(3) 0.7515(3) 0.9420(3) 0.1045(8) Uani d . 1 F
F2 0.3931(3) 1.2686(3) 0.9185(3) 0.1016(7) Uani d . 1 F
N1 0.3120(3) 0.6651(3) 0.4810(3) 0.0416(5) Uani d . 1 N
C1 0.2884(3) 0.7856(4) 0.6344(3) 0.0442(6) Uani d . 1 C
C2 0.2123(4) 0.7065(4) 0.7143(4) 0.0572(8) Uani d . 1 C
H2 0.1728 0.5784 0.6697 0.069 Uiso calc R 1 H
C3 0.1972(4) 0.8258(5) 0.8634(4) 0.0660(9) Uani d . 1 C
C4 0.2568(4) 1.0135(5) 0.9365(4) 0.0660(9) Uani d . 1 C
H4 0.2463 1.0899 1.0381 0.079 Uiso calc R 1 H
C5 0.3329(4) 1.0831(4) 0.8517(4) 0.0619(8) Uani d . 1 C
C6 0.3501(4) 0.9744(4) 0.7011(3) 0.0548(7) Uani d . 1 C
H6 0.4017 1.0267 0.6464 0.066 Uiso calc R 1 H
C7 0.2639(5) 0.5535(4) 0.1944(3) 0.0651(8) Uani d . 1 C
H7A 0.3689 0.4989 0.2210 0.078 Uiso calc R 1 H
H7B 0.2877 0.6316 0.1436 0.078 Uiso calc R 1 H
H7C 0.1630 0.4562 0.1206 0.078 Uiso calc R 1 H
C8 0.2205(4) 0.6680(4) 0.3465(3) 0.0477(7) Uani d . 1 C
C9 0.0712(4) 0.7783(4) 0.3312(4) 0.0619(8) Uani d . 1 C
H9A 0.0293 0.8126 0.4249 0.074 Uiso calc R 1 H
H9B -0.0270 0.7043 0.2340 0.074 Uiso calc R 1 H
H9C 0.1151 0.8892 0.3248 0.074 Uiso calc R 1 H

loop_
_atom_site_aniso_label
_atom_site_aniso_U_11
_atom_site_aniso_U_22
_atom_site_aniso_U_33
_atom_site_aniso_U_12
_atom_site_aniso_U_13
_atom_site_aniso_U_23
Pd1 0.04240(19) 0.03710(18) 0.04577(19) 0.01298(13) 0.01555(13) 0.01749(13)
Cl1 0.0551(5) 0.0475(4) 0.0936(6) 0.0061(4) 0.0236(4) 0.0287(4)
F1 0.140(2) 0.1195(18) 0.0966(16) 0.0315(16) 0.0734(15) 0.0640(15)
F2 0.139(2) 0.0571(13) 0.0893(15) 0.0078(13) 0.0595(15) -0.0015(11)
N1 0.0433(12) 0.0374(12) 0.0446(12) 0.0128(10) 0.0151(10) 0.0165(10)
C1 0.0421(15) 0.0478(16) 0.0451(15) 0.0186(13) 0.0153(12) 0.0201(13)
C2 0.064(2) 0.0526(18) 0.0610(19) 0.0168(15) 0.0239(16) 0.0270(15)
C3 0.070(2) 0.087(3) 0.064(2) 0.0291(19) 0.0337(18) 0.046(2)
C4 0.070(2) 0.077(2) 0.0513(18) 0.0292(19) 0.0271(16) 0.0200(18)
C5 0.068(2) 0.0507(19) 0.0591(19) 0.0156(16) 0.0243(16) 0.0123(15)
C6 0.0637(19) 0.0479(17) 0.0562(18) 0.0150(15) 0.0289(15) 0.0186(14)
C7 0.083(2) 0.0613(19) 0.0472(17) 0.0192(18) 0.0189(16) 0.0201(15)
C8 0.0532(17) 0.0386(15) 0.0511(16) 0.0102(13) 0.0163(14) 0.0188(13)
C9 0.0625(19) 0.0564(19) 0.0654(19) 0.0208(16) 0.0121(16) 0.0285(16)

loop_
_atom_type_symbol
_atom_type_description
_atom_type_scat_dispersion_real
_atom_type_scat_dispersion_imag
_atom_type_scat_source
C C 0.0033 0.0016 'International Tables Vol C Tables 4.2.6.8 and 6.1.1.4'
H H 0.0000 0.0000 'International Tables Vol C Tables 4.2.6.8 and 6.1.1.4'
N N 0.0061 0.0033 'International Tables Vol C Tables 4.2.6.8 and 6.1.1.4'
F F 0.0171 0.0103 'International Tables Vol C Tables 4.2.6.8 and 6.1.1.4'
Cl Cl 0.1484 0.1585 'International Tables Vol C Tables 4.2.6.8 and 6.1.1.4'
Pd Pd -0.9988 1.0072 'International Tables Vol C Tables 4.2.6.8 and 6.1.1.4'

loop_
_geom_angle_atom_site_label_1
_geom_angle_atom_site_label_2
_geom_angle_atom_site_label_3
_geom_angle_site_symmetry_1
_geom_angle_site_symmetry_3
_geom_angle
_geom_angle_publ_flag
N1 Pd1 N1 2_666 . 180.0000(10) ?
N1 Pd1 Cl1 2_666 2_666 90.49(6) ?
N1 Pd1 Cl1 . 2_666 89.51(6) no
N1 Pd1 Cl1 2_666 . 89.51(6) ?
N1 Pd1 Cl1 . . 90.49(6) yes
Cl1 Pd1 Cl1 2_666 . 180.0000(10) ?
C8 N1 C1 . . 121.3(2) yes
C8 N1 Pd1 . . 124.61(18) yes
C1 N1 Pd1 . . 114.09(15) yes
C6 C1 C2 . . 121.7(3) no
C6 C1 N1 . . 119.5(2) no
C2 C1 N1 . . 118.7(2) no
C1 C2 C3 . . 117.0(3) ?
C1 C2 H2 . . 121.5 ?
C3 C2 H2 . . 121.5 ?
F1 C3 C4 . . 118.0(3) ?
F1 C3 C2 . . 117.9(3) ?
C4 C3 C2 . . 124.1(3) ?
C3 C4 C5 . . 116.1(3) ?
C3 C4 H4 . . 122.0 ?
C5 C4 H4 . . 122.0 ?
F2 C5 C4 . . 118.4(3) ?
F2 C5 C6 . . 118.1(3) ?
C4 C5 C6 . . 123.5(3) ?
C1 C6 C5 . . 117.6(3) ?
C1 C6 H6 . . 121.2 ?
C5 C6 H6 . . 121.2 ?
C8 C7 H7A . . 109.5 ?
C8 C7 H7B . . 109.5 ?
H7A C7 H7B . . 109.5 ?
C8 C7 H7C . . 109.5 ?
H7A C7 H7C . . 109.5 ?
H7B C7 H7C . . 109.5 ?
N1 C8 C7 . . 118.6(2) yes
N1 C8 C9 . . 124.3(3) yes
C7 C8 C9 . . 117.1(2) yes
C8 C9 H9A . . 109.5 ?
C8 C9 H9B . . 109.5 ?
H9A C9 H9B . . 109.5 ?
C8 C9 H9C . . 109.5 ?
H9A C9 H9C . . 109.5 ?
H9B C9 H9C . . 109.5 ?

loop_
_geom_bond_atom_site_label_1
_geom_bond_atom_site_label_2
_geom_bond_site_symmetry_2
_geom_bond_distance
_geom_bond_publ_flag
Pd1 N1 2_666 2.0185(19) ?
Pd1 N1 . 2.0185(19) yes
Pd1 Cl1 2_666 2.2974(7) ?
Pd1 Cl1 . 2.2974(7) yes
F1 C3 . 1.351(4) yes
F2 C5 . 1.349(3) yes
N1 C8 . 1.285(3) yes
N1 C1 . 1.438(3) yes
C1 C6 . 1.375(4) no
C1 C2 . 1.375(4) no
C2 C3 . 1.379(4) ?
C2 H2 . 0.9300 ?
C3 C4 . 1.362(4) ?
C4 C5 . 1.366(5) ?
C4 H4 . 0.9300 ?
C5 C6 . 1.376(4) ?
C6 H6 . 0.9300 ?
C7 C8 . 1.488(4) no
C7 H7A . 0.9600 ?
C7 H7B . 0.9600 ?
C7 H7C . 0.9600 ?
C8 C9 . 1.490(4) no
C9 H9A . 0.9600 ?
C9 H9B . 0.9600 ?
C9 H9C . 0.9600 ?

loop_
_geom_hbond_atom_site_label_D
_geom_hbond_atom_site_label_H
_geom_hbond_atom_site_label_A
_geom_hbond_site_symmetry_A
_geom_hbond_distance_DH
_geom_hbond_distance_HA
_geom_hbond_distance_DA
_geom_hbond_angle_DHA
C7 H7B F1 1_554 0.96 2.54 3.327(5) 140
C7 H7C F1 2_566 0.96 2.47 3.351(4) 153
C9 H9C Cl1 1_565 0.96 2.78 3.694(3) 161

loop_
_geom_torsion_atom_site_label_1
_geom_torsion_atom_site_label_2
_geom_torsion_atom_site_label_3
_geom_torsion_atom_site_label_4
_geom_torsion_site_symmetry_1
_geom_torsion
_geom_torsion_publ_flag
Cl1 Pd1 N1 C8 2_666 99.0(2) no
Cl1 Pd1 N1 C8 . -81.0(2) yes
Cl1 Pd1 N1 C1 2_666 -80.18(17) ?
Cl1 Pd1 N1 C1 . 99.82(17) yes
C8 N1 C1 C6 . -70.9(3) yes
Pd1 N1 C1 C6 . 108.3(2) ?
C8 N1 C1 C2 . 112.3(3) ?
Pd1 N1 C1 C2 . -68.5(3) yes
C6 C1 C2 C3 . 1.3(4) no
N1 C1 C2 C3 . 178.0(2) ?
C1 C2 C3 F1 . 178.4(3) ?
C1 C2 C3 C4 . -1.8(5) ?
F1 C3 C4 C5 . -179.1(3) ?
C2 C3 C4 C5 . 1.1(5) ?
C3 C4 C5 F2 . 179.6(3) ?
C3 C4 C5 C6 . 0.2(5) ?
C2 C1 C6 C5 . -0.1(4) ?
N1 C1 C6 C5 . -176.8(2) ?
F2 C5 C6 C1 . 179.9(3) ?
C4 C5 C6 C1 . -0.6(5) ?
C1 N1 C8 C7 . 174.2(2) ?
Pd1 N1 C8 C7 . -5.0(4) yes
C1 N1 C8 C9 . -6.2(4) yes
Pd1 N1 C8 C9 . 174.6(2) no
